data_8105560
loop_
_publ_author_name
'Huang, Xiang'
'Shi, Da-Bin'

_publ_section_title
;
 Crystal structure of dimethyl 5-(10-(methoxycarbonyl)anthracen-9-yl)
 isophthalate,C26H20O6
;
_journal_issue 1
_journal_name_full 'Zeitschrift f\"ur Kristallographie - New Crystal Structures'
_journal_page_first 115
_journal_page_last 117
_journal_paper_doi 10.1515/ncrs-2018-0218
_journal_volume 234
_journal_year 2018
_chemical_formula_moiety 'C26 H20 O6'
_chemical_formula_sum 'C26 H20 O6'
_chemical_formula_weight 428.42
_space_group_crystal_system monoclinic
_space_group_IT_number 14
_space_group_name_Hall '-P 2yn'
_space_group_name_H-M_alt 'P 1 21/n 1'
_atom_sites_solution_hydrogens geom
_cell_angle_alpha 90
_cell_angle_beta 113.429(5)
_cell_angle_gamma 90
_cell_formula_units_Z 4
_cell_length_a 14.458(2)
_cell_length_b 9.4176(18)
_cell_length_c 16.914(3)
_cell_measurement_reflns_used 3773
_cell_measurement_temperature 173(2)
_cell_measurement_theta_max 25.385
_cell_measurement_theta_min 3.071
_cell_volume 2113.1(6)
_computing_cell_refinement 'Bruker SAINT'
_computing_data_collection 'Bruker D8 VENTURE'
_computing_data_reduction 'Bruker SAINT'
_computing_molecular_graphics 'Bruker SHELXTL'
_computing_publication_material 'Bruker SHELXTL'
_computing_structure_refinement 'SHELXL-2014 (Sheldrick, 2014)'
_computing_structure_solution 'SHELXS-97 (Sheldrick, 2008)'
_diffrn_ambient_temperature 173(2)
_diffrn_measured_fraction_theta_full 0.973
_diffrn_measured_fraction_theta_max 0.970
_diffrn_measurement_device_type 'Bruker D8 VENTURE PHOTON'
_diffrn_measurement_method '\f and \w scans'
_diffrn_radiation_type MoK\a
_diffrn_radiation_wavelength 0.71073
_diffrn_reflns_av_R_equivalents 0.0872
_diffrn_reflns_av_unetI/netI 0.0782
_diffrn_reflns_Laue_measured_fraction_full 0.973
_diffrn_reflns_Laue_measured_fraction_max 0.970
_diffrn_reflns_limit_h_max 17
_diffrn_reflns_limit_h_min -17
_diffrn_reflns_limit_k_max 11
_diffrn_reflns_limit_k_min -9
_diffrn_reflns_limit_l_max 19
_diffrn_reflns_limit_l_min -19
_diffrn_reflns_number 13800
_diffrn_reflns_point_group_measured_fraction_full 0.973
_diffrn_reflns_point_group_measured_fraction_max 0.970
_diffrn_reflns_theta_full 25.242
_diffrn_reflns_theta_max 25.385
_diffrn_reflns_theta_min 3.071
_diffrn_source 'fine-focus sealed tube'
_exptl_absorpt_coefficient_mu 0.096
_exptl_absorpt_correction_T_max 23.5752
_exptl_absorpt_correction_T_min 3.0712
_exptl_absorpt_correction_type multi-scan
_exptl_absorpt_process_details 'SADABS (Bruker, 2013)'
_exptl_crystal_colour yellow
_exptl_crystal_density_diffrn 1.347
_exptl_crystal_density_method 'not measured'
_exptl_crystal_description block
_exptl_crystal_F_000 896
_exptl_crystal_size_max 0.2
_exptl_crystal_size_mid 0.2
_exptl_crystal_size_min 0.2
_refine_diff_density_max 0.401
_refine_diff_density_min -0.369
_refine_diff_density_rms 0.056
_refine_ls_extinction_coef .
_refine_ls_extinction_method none
_refine_ls_goodness_of_fit_ref 1.028
_refine_ls_hydrogen_treatment constr
_refine_ls_matrix_type full
_refine_ls_number_parameters 292
_refine_ls_number_reflns 3773
_refine_ls_number_restraints 0
_refine_ls_restrained_S_all 1.028
_refine_ls_R_factor_all 0.1507
_refine_ls_R_factor_gt 0.0676
_refine_ls_shift/su_max 0.000
_refine_ls_shift/su_mean 0.000
_refine_ls_structure_factor_coef Fsqd
_refine_ls_weighting_details 'w=1/[\s^2^(Fo^2^)+(0.0708P)^2^+2.3388P] where P=(Fo^2^+2Fc^2^)/3'
_refine_ls_weighting_scheme calc
_refine_ls_wR_factor_gt 0.1580
_refine_ls_wR_factor_ref 0.1935
_reflns_Friedel_coverage 0.000
_reflns_Friedel_fraction_full .
_reflns_Friedel_fraction_max .
_reflns_number_gt 1925
_reflns_number_total 3773
_reflns_threshold_expression 'I > 2\s(I)'
_cod_data_source_file suppl_ncrs-2018-0218_suppl.cif
_cod_data_source_block d
_cod_depositor_comments
;
The following automatic conversions were performed:

data item '_exptl_absorpt_correction_type' value 'Multi-scan' was
changed to 'multi-scan' in accordance with the built-in table derived
from the CIF Core dictionary named 'cif_core.dic' version 2.4.5 last
updated on 2014-11-21.

Automatic conversion script
Id: cif_fix_values 8738 2021-04-28 16:35:53Z antanas 
;
_cod_original_cell_volume 2113.2(6)
_cod_original_sg_symbol_H-M 'P 21/n'
_cod_database_code 8105560
_shelx_space_group_comment
;
The symmetry employed for this shelxl refinement is uniquely defined
by the following loop, which should always be used as a source of
symmetry information in preference to the above space-group names.
They are only intended as comments.
;
_shelxl_version_number 2014-3

loop_
_space_group_symop_operation_xyz
'x, y, z'
'-x+1/2, y+1/2, -z+1/2'
'-x, -y, -z'
'x-1/2, -y-1/2, z-1/2'

loop_
_atom_site_label
_atom_site_type_symbol
_atom_site_fract_x
_atom_site_fract_y
_atom_site_fract_z
_atom_site_U_iso_or_equiv
_atom_site_adp_type
_atom_site_occupancy
_atom_site_site_symmetry_order
_atom_site_calc_flag
_atom_site_refinement_flags_posn
_atom_site_refinement_flags_adp
_atom_site_refinement_flags_occupancy
_atom_site_disorder_assembly
_atom_site_disorder_group
O1 O 0.04448(19) -0.1216(3) 0.06714(17) 0.0416(8) Uani 1 1 d . . . . .
O2 O -0.06907(18) -0.0372(3) 0.11518(16) 0.0418(8) Uani 1 1 d . . . . .
C12 C 0.3942(2) 0.2193(4) 0.1933(2) 0.0254(8) Uani 1 1 d . . . . .
C3 C 0.0982(3) 0.0430(4) 0.1838(2) 0.0272(9) Uani 1 1 d . . . . .
C5 C 0.2706(2) 0.1253(4) 0.2508(2) 0.0241(8) Uani 1 1 d . . . . .
C20 C 0.4523(3) 0.0480(4) 0.3116(2) 0.0259(8) Uani 1 1 d . . . . .
C11 C 0.3756(2) 0.1316(4) 0.2526(2) 0.0254(9) Uani 1 1 d . . . . .
O4 O 0.02858(19) 0.2756(3) 0.35943(17) 0.0436(8) Uani 1 1 d . . . . .
C8 C 0.0739(3) 0.1182(4) 0.2436(2) 0.0290(9) Uani 1 1 d . . . . .
H8 H 0.0069 0.1168 0.2408 0.035 Uiso 1 1 calc R U . . .
C19 C 0.5521(3) 0.0534(4) 0.3121(2) 0.0312(9) Uani 1 1 d . . . . .
C7 C 0.1483(3) 0.1956(4) 0.3078(2) 0.0274(9) Uani 1 1 d . . . . .
C9 C 0.1262(3) 0.2777(4) 0.3733(2) 0.0315(9) Uani 1 1 d . . . . .
C1 C 0.0235(3) -0.0466(4) 0.1158(2) 0.0292(9) Uani 1 1 d . . . . .
C17 C 0.4945(3) 0.2287(4) 0.1958(2) 0.0331(10) Uani 1 1 d . . . . .
C4 C 0.1961(3) 0.0482(4) 0.1876(2) 0.0261(9) Uani 1 1 d . . . . .
H4 H 0.2121 -0.0022 0.1460 0.031 Uiso 1 1 calc R U . . .
C6 C 0.2468(2) 0.1970(4) 0.3120(2) 0.0263(9) Uani 1 1 d . . . . .
H6 H 0.2979 0.2473 0.3571 0.032 Uiso 1 1 calc R U . . .
C13 C 0.3169(3) 0.3027(4) 0.1307(2) 0.0332(9) Uani 1 1 d . . . . .
H13 H 0.2502 0.2977 0.1284 0.040 Uiso 1 1 calc R U . . .
C21 C 0.4354(3) -0.0433(4) 0.3714(2) 0.0336(9) Uani 1 1 d . . . . .
H21 H 0.3707 -0.0448 0.3736 0.040 Uiso 1 1 calc R U . . .
O3 O 0.1890(2) 0.3420(3) 0.43196(18) 0.0497(8) Uani 1 1 d . . . . .
C18 C 0.5714(3) 0.1449(4) 0.2554(2) 0.0342(10) Uani 1 1 d . . . . .
C24 C 0.6268(3) -0.0391(5) 0.3700(3) 0.0426(11) Uani 1 1 d . . . . .
H24 H 0.6928 -0.0390 0.3706 0.051 Uiso 1 1 calc R U . . .
C23 C 0.6057(3) -0.1271(5) 0.4242(3) 0.0474(12) Uani 1 1 d . . . . .
H23 H 0.6566 -0.1884 0.4615 0.057 Uiso 1 1 calc R U . . .
C16 C 0.5112(3) 0.3250(5) 0.1368(3) 0.0452(11) Uani 1 1 d . . . . .
H16 H 0.5772 0.3359 0.1385 0.054 Uiso 1 1 calc R U . . .
C15 C 0.4348(3) 0.4002(5) 0.0793(3) 0.0487(12) Uani 1 1 d . . . . .
H15 H 0.4480 0.4626 0.0408 0.058 Uiso 1 1 calc R U . . .
O6 O 0.6861(2) 0.1026(4) 0.1928(3) 0.0794(12) Uani 1 1 d . . . . .
C14 C 0.3358(3) 0.3884(5) 0.0748(3) 0.0417(11) Uani 1 1 d . . . . .
H14 H 0.2825 0.4403 0.0328 0.050 Uiso 1 1 calc R U . . .
C22 C 0.5091(3) -0.1285(5) 0.4257(3) 0.0422(11) Uani 1 1 d . . . . .
H22 H 0.4954 -0.1891 0.4646 0.051 Uiso 1 1 calc R U . . .
C2 C -0.1462(3) -0.1216(5) 0.0498(3) 0.0490(12) Uani 1 1 d . . . . .
H2A H -0.1575 -0.0846 -0.0074 0.073 Uiso 1 1 calc R U . . .
H2B H -0.2091 -0.1164 0.0587 0.073 Uiso 1 1 calc R U . . .
H2C H -0.1239 -0.2206 0.0542 0.073 Uiso 1 1 calc R U . . .
C10 C -0.0001(3) 0.3555(5) 0.4193(3) 0.0563(13) Uani 1 1 d . . . . .
H10A H 0.0381 0.3210 0.4780 0.084 Uiso 1 1 calc R U . . .
H10B H -0.0724 0.3432 0.4046 0.084 Uiso 1 1 calc R U . . .
H10C H 0.0145 0.4564 0.4159 0.084 Uiso 1 1 calc R U . . .
C25 C 0.6768(3) 0.1550(5) 0.2599(3) 0.0480(12) Uani 1 1 d . . . . .
O5 O 0.7457(3) 0.2022(6) 0.3173(3) 0.131(2) Uani 1 1 d . . . . .
C26 C 0.7869(4) 0.1088(7) 0.1915(4) 0.097(2) Uani 1 1 d . . . . .
H26A H 0.8215 0.1950 0.2211 0.146 Uiso 1 1 calc R U . . .
H26B H 0.7808 0.1103 0.1317 0.146 Uiso 1 1 calc R U . . .
H26C H 0.8258 0.0252 0.2209 0.146 Uiso 1 1 calc R U . . .

loop_
_atom_site_aniso_label
_atom_site_aniso_U_11
_atom_site_aniso_U_22
_atom_site_aniso_U_33
_atom_site_aniso_U_23
_atom_site_aniso_U_13
_atom_site_aniso_U_12
O1 0.0320(15) 0.0463(19) 0.0402(17) -0.0149(14) 0.0077(13) -0.0012(14)
O2 0.0224(14) 0.058(2) 0.0424(17) -0.0125(14) 0.0098(12) -0.0121(13)
C12 0.0252(19) 0.024(2) 0.029(2) -0.0048(16) 0.0126(16) -0.0001(16)
C3 0.024(2) 0.029(2) 0.027(2) 0.0005(17) 0.0082(16) 0.0000(17)
C5 0.0251(19) 0.022(2) 0.0264(19) -0.0009(16) 0.0113(15) -0.0011(17)
C20 0.0245(19) 0.025(2) 0.027(2) -0.0057(17) 0.0089(16) -0.0044(17)
C11 0.0227(19) 0.026(2) 0.028(2) -0.0064(17) 0.0106(16) -0.0007(17)
O4 0.0319(16) 0.058(2) 0.0482(17) -0.0103(15) 0.0236(13) 0.0023(14)
C8 0.0230(19) 0.034(2) 0.031(2) 0.0040(18) 0.0112(17) 0.0011(18)
C19 0.024(2) 0.036(2) 0.032(2) -0.0041(18) 0.0087(17) 0.0028(18)
C7 0.028(2) 0.030(2) 0.026(2) 0.0000(17) 0.0132(16) 0.0015(17)
C9 0.031(2) 0.035(2) 0.030(2) -0.0002(19) 0.0143(18) -0.0002(19)
C1 0.026(2) 0.028(2) 0.031(2) 0.0051(18) 0.0095(17) -0.0009(17)
C17 0.031(2) 0.038(3) 0.034(2) -0.0036(19) 0.0166(18) -0.0001(19)
C4 0.027(2) 0.029(2) 0.025(2) -0.0023(17) 0.0127(16) 0.0000(17)
C6 0.0219(19) 0.028(2) 0.0266(19) 0.0008(17) 0.0072(15) -0.0014(16)
C13 0.029(2) 0.036(2) 0.034(2) -0.0020(19) 0.0122(18) 0.0007(18)
C21 0.033(2) 0.031(2) 0.034(2) -0.0031(19) 0.0101(18) -0.0018(19)
O3 0.0423(17) 0.067(2) 0.0433(18) -0.0198(16) 0.0202(14) -0.0019(16)
C18 0.024(2) 0.042(3) 0.040(2) -0.009(2) 0.0166(18) -0.0025(19)
C24 0.027(2) 0.053(3) 0.042(2) -0.003(2) 0.0082(19) 0.008(2)
C23 0.038(3) 0.049(3) 0.040(3) 0.000(2) 0.000(2) 0.013(2)
C16 0.044(3) 0.050(3) 0.053(3) 0.005(2) 0.032(2) -0.002(2)
C15 0.062(3) 0.046(3) 0.052(3) 0.013(2) 0.038(2) -0.001(2)
O6 0.048(2) 0.097(3) 0.116(3) -0.051(2) 0.056(2) -0.019(2)
C14 0.047(3) 0.042(3) 0.037(2) 0.008(2) 0.018(2) 0.003(2)
C22 0.046(3) 0.038(3) 0.038(2) 0.004(2) 0.012(2) 0.001(2)
C2 0.031(2) 0.063(3) 0.044(3) -0.011(2) 0.006(2) -0.017(2)
C10 0.053(3) 0.070(4) 0.062(3) -0.009(3) 0.040(2) 0.011(3)
C25 0.032(3) 0.062(3) 0.054(3) -0.011(2) 0.022(2) -0.003(2)
O5 0.042(2) 0.233(6) 0.129(4) -0.096(4) 0.045(2) -0.053(3)
C26 0.059(3) 0.113(6) 0.155(6) -0.037(5) 0.079(4) -0.010(4)

loop_
_atom_type_symbol
_atom_type_description
_atom_type_scat_dispersion_real
_atom_type_scat_dispersion_imag
_atom_type_scat_source
C C 0.0033 0.0016 'International Tables Vol C Tables 4.2.6.8 and 6.1.1.4'
H H 0.0000 0.0000 'International Tables Vol C Tables 4.2.6.8 and 6.1.1.4'
O O 0.0106 0.0060 'International Tables Vol C Tables 4.2.6.8 and 6.1.1.4'

loop_
_geom_angle_atom_site_label_1
_geom_angle_atom_site_label_2
_geom_angle_atom_site_label_3
_geom_angle
_geom_angle_site_symmetry_1
_geom_angle_site_symmetry_3
C1 O2 C2 115.6(3) . .
C11 C12 C13 122.4(3) . .
C11 C12 C17 119.5(3) . .
C13 C12 C17 118.1(3) . .
C8 C3 C4 119.7(3) . .
C8 C3 C1 122.4(3) . .
C4 C3 C1 117.9(3) . .
C4 C5 C6 118.9(3) . .
C4 C5 C11 120.3(3) . .
C6 C5 C11 120.8(3) . .
C11 C20 C21 122.3(3) . .
C11 C20 C19 119.5(3) . .
C21 C20 C19 118.2(3) . .
C20 C11 C12 121.0(3) . .
C20 C11 C5 119.9(3) . .
C12 C11 C5 119.1(3) . .
C9 O4 C10 116.5(3) . .
C3 C8 C7 119.6(3) . .
C3 C8 H8 120.2 . .
C7 C8 H8 120.2 . .
C18 C19 C24 122.9(3) . .
C18 C19 C20 119.4(3) . .
C24 C19 C20 117.7(4) . .
C8 C7 C6 120.1(3) . .
C8 C7 C9 121.7(3) . .
C6 C7 C9 118.2(3) . .
O3 C9 O4 123.2(3) . .
O3 C9 C7 124.0(3) . .
O4 C9 C7 112.7(3) . .
O1 C1 O2 123.6(3) . .
O1 C1 C3 123.7(3) . .
O2 C1 C3 112.6(3) . .
C18 C17 C16 123.2(3) . .
C18 C17 C12 119.1(3) . .
C16 C17 C12 117.6(4) . .
C5 C4 C3 121.3(3) . .
C5 C4 H4 119.4 . .
C3 C4 H4 119.4 . .
C5 C6 C7 120.4(3) . .
C5 C6 H6 119.8 . .
C7 C6 H6 119.8 . .
C14 C13 C12 122.0(4) . .
C14 C13 H13 119.0 . .
C12 C13 H13 119.0 . .
C22 C21 C20 121.8(4) . .
C22 C21 H21 119.1 . .
C20 C21 H21 119.1 . .
C19 C18 C17 121.4(3) . .
C19 C18 C25 118.7(4) . .
C17 C18 C25 119.9(4) . .
C23 C24 C19 121.5(4) . .
C23 C24 H24 119.2 . .
C19 C24 H24 119.2 . .
C24 C23 C22 120.6(4) . .
C24 C23 H23 119.7 . .
C22 C23 H23 119.7 . .
C15 C16 C17 121.2(4) . .
C15 C16 H16 119.4 . .
C17 C16 H16 119.4 . .
C16 C15 C14 121.4(4) . .
C16 C15 H15 119.3 . .
C14 C15 H15 119.3 . .
C25 O6 C26 116.7(4) . .
C13 C14 C15 119.6(4) . .
C13 C14 H14 120.2 . .
C15 C14 H14 120.2 . .
C21 C22 C23 120.1(4) . .
C21 C22 H22 120.0 . .
C23 C22 H22 120.0 . .
O2 C2 H2A 109.5 . .
O2 C2 H2B 109.5 . .
H2A C2 H2B 109.5 . .
O2 C2 H2C 109.5 . .
H2A C2 H2C 109.5 . .
H2B C2 H2C 109.5 . .
O4 C10 H10A 109.5 . .
O4 C10 H10B 109.5 . .
H10A C10 H10B 109.5 . .
O4 C10 H10C 109.5 . .
H10A C10 H10C 109.5 . .
H10B C10 H10C 109.5 . .
O5 C25 O6 121.6(4) . .
O5 C25 C18 125.5(4) . .
O6 C25 C18 113.0(4) . .
O6 C26 H26A 109.5 . .
O6 C26 H26B 109.5 . .
H26A C26 H26B 109.5 . .
O6 C26 H26C 109.5 . .
H26A C26 H26C 109.5 . .
H26B C26 H26C 109.5 . .

loop_
_geom_bond_atom_site_label_1
_geom_bond_atom_site_label_2
_geom_bond_distance
_geom_bond_site_symmetry_2
O1 C1 1.210(4) .
O2 C1 1.338(4) .
O2 C2 1.455(5) .
C12 C11 1.406(5) .
C12 C13 1.430(5) .
C12 C17 1.438(5) .
C3 C8 1.390(5) .
C3 C4 1.391(5) .
C3 C1 1.488(5) .
C5 C4 1.384(5) .
C5 C6 1.389(5) .
C5 C11 1.506(5) .
C20 C11 1.403(5) .
C20 C21 1.422(5) .
C20 C19 1.440(5) .
O4 C9 1.336(4) .
O4 C10 1.449(5) .
C8 C7 1.391(5) .
C8 H8 0.9500 .
C19 C18 1.398(5) .
C19 C24 1.430(5) .
C7 C6 1.398(5) .
C7 C9 1.486(5) .
C9 O3 1.208(4) .
C17 C18 1.408(5) .
C17 C16 1.437(5) .
C4 H4 0.9500 .
C6 H6 0.9500 .
C13 C14 1.351(5) .
C13 H13 0.9500 .
C21 C22 1.358(5) .
C21 H21 0.9500 .
C18 C25 1.499(5) .
C24 C23 1.358(6) .
C24 H24 0.9500 .
C23 C22 1.407(6) .
C23 H23 0.9500 .
C16 C15 1.347(6) .
C16 H16 0.9500 .
C15 C14 1.408(6) .
C15 H15 0.9500 .
O6 C25 1.291(5) .
O6 C26 1.467(5) .
C14 H14 0.9500 .
C22 H22 0.9500 .
C2 H2A 0.9800 .
C2 H2B 0.9800 .
C2 H2C 0.9800 .
C10 H10A 0.9800 .
C10 H10B 0.9800 .
C10 H10C 0.9800 .
C25 O5 1.167(5) .
C26 H26A 0.9800 .
C26 H26B 0.9800 .
C26 H26C 0.9800 .

loop_
_geom_torsion_atom_site_label_1
_geom_torsion_atom_site_label_2
_geom_torsion_atom_site_label_3
_geom_torsion_atom_site_label_4
_geom_torsion
_geom_torsion_site_symmetry_1
_geom_torsion_site_symmetry_2
_geom_torsion_site_symmetry_3
_geom_torsion_site_symmetry_4
C21 C20 C11 C12 -179.0(3) . . . .
C19 C20 C11 C12 0.8(5) . . . .
C21 C20 C11 C5 -0.6(5) . . . .
C19 C20 C11 C5 179.2(3) . . . .
C13 C12 C11 C20 178.2(3) . . . .
C17 C12 C11 C20 -3.1(5) . . . .
C13 C12 C11 C5 -0.2(5) . . . .
C17 C12 C11 C5 178.5(3) . . . .
C4 C5 C11 C20 -102.0(4) . . . .
C6 C5 C11 C20 78.3(5) . . . .
C4 C5 C11 C12 76.4(5) . . . .
C6 C5 C11 C12 -103.3(4) . . . .
C4 C3 C8 C7 -1.3(5) . . . .
C1 C3 C8 C7 177.4(3) . . . .
C11 C20 C19 C18 1.8(5) . . . .
C21 C20 C19 C18 -178.4(3) . . . .
C11 C20 C19 C24 -176.7(3) . . . .
C21 C20 C19 C24 3.1(5) . . . .
C3 C8 C7 C6 -0.3(6) . . . .
C3 C8 C7 C9 -180.0(3) . . . .
C10 O4 C9 O3 -0.1(6) . . . .
C10 O4 C9 C7 -178.8(4) . . . .
C8 C7 C9 O3 177.1(4) . . . .
C6 C7 C9 O3 -2.6(6) . . . .
C8 C7 C9 O4 -4.2(5) . . . .
C6 C7 C9 O4 176.1(3) . . . .
C2 O2 C1 O1 -1.5(6) . . . .
C2 O2 C1 C3 179.6(3) . . . .
C8 C3 C1 O1 -174.1(4) . . . .
C4 C3 C1 O1 4.6(6) . . . .
C8 C3 C1 O2 4.8(5) . . . .
C4 C3 C1 O2 -176.5(3) . . . .
C11 C12 C17 C18 2.8(5) . . . .
C13 C12 C17 C18 -178.4(4) . . . .
C11 C12 C17 C16 -176.9(3) . . . .
C13 C12 C17 C16 1.9(5) . . . .
C6 C5 C4 C3 0.9(5) . . . .
C11 C5 C4 C3 -178.8(3) . . . .
C8 C3 C4 C5 1.0(6) . . . .
C1 C3 C4 C5 -177.8(3) . . . .
C4 C5 C6 C7 -2.4(5) . . . .
C11 C5 C6 C7 177.2(3) . . . .
C8 C7 C6 C5 2.1(6) . . . .
C9 C7 C6 C5 -178.1(3) . . . .
C11 C12 C13 C14 178.9(4) . . . .
C17 C12 C13 C14 0.1(6) . . . .
C11 C20 C21 C22 177.0(4) . . . .
C19 C20 C21 C22 -2.8(6) . . . .
C24 C19 C18 C17 176.3(4) . . . .
C20 C19 C18 C17 -2.0(6) . . . .
C24 C19 C18 C25 -4.8(6) . . . .
C20 C19 C18 C25 176.8(4) . . . .
C16 C17 C18 C19 179.4(4) . . . .
C12 C17 C18 C19 -0.2(6) . . . .
C16 C17 C18 C25 0.6(6) . . . .
C12 C17 C18 C25 -179.0(4) . . . .
C18 C19 C24 C23 -179.8(4) . . . .
C20 C19 C24 C23 -1.4(6) . . . .
C19 C24 C23 C22 -0.8(7) . . . .
C18 C17 C16 C15 178.1(4) . . . .
C12 C17 C16 C15 -2.2(6) . . . .
C17 C16 C15 C14 0.5(7) . . . .
C12 C13 C14 C15 -2.0(6) . . . .
C16 C15 C14 C13 1.7(7) . . . .
C20 C21 C22 C23 0.6(6) . . . .
C24 C23 C22 C21 1.2(7) . . . .
C26 O6 C25 O5 -1.5(8) . . . .
C26 O6 C25 C18 179.7(5) . . . .
C19 C18 C25 O5 -67.1(7) . . . .
C17 C18 C25 O5 111.8(7) . . . .
C19 C18 C25 O6 111.7(5) . . . .
C17 C18 C25 O6 -69.4(6) . . . .
